data_2211635
loop_
_publ_author_name
'Shi Ming-Wang'
'Chen Xi-Ling'

_publ_section_title
;
 <i>N</i>-(4-Aminobenzyl)-<i>N</i>,4-dimethylbenzenesulfonamide
;
_journal_coeditor_code SJ2173
_journal_issue 12
_journal_name_full 'Acta Crystallographica Section E'
_journal_page_first o5885
_journal_page_last o5886
_journal_paper_doi 10.1107/S1600536806050197
_journal_volume 62
_journal_year 2006
_chemical_formula_iupac 'C15 H18 N2 O2 S'
_chemical_formula_moiety 'C15 H18 N2 O2 S'
_chemical_formula_sum 'C15 H18 N2 O2 S'
_chemical_formula_weight 290.37
_chemical_melting_point 428.0(10)
_chemical_name_systematic
;
N-(4-Aminobenzyl)-N,4-dimethylbenzenesulfonamide
;
_space_group_IT_number 14
_symmetry_cell_setting monoclinic
_symmetry_space_group_name_Hall '-P 2ybc'
_symmetry_space_group_name_H-M 'P 1 21/c 1'
_atom_sites_solution_hydrogens geom
_atom_sites_solution_primary direct
_atom_sites_solution_secondary difmap
_cell_angle_alpha 90.00
_cell_angle_beta 105.919(5)
_cell_angle_gamma 90.00
_cell_formula_units_Z 4
_cell_length_a 15.939(5)
_cell_length_b 8.012(2)
_cell_length_c 11.997(3)
_cell_measurement_reflns_used 1315
_cell_measurement_temperature 294(2)
_cell_measurement_theta_max 22.64
_cell_measurement_theta_min 2.66
_cell_volume 1473.3(7)
_computing_cell_refinement 'SAINT (Bruker, 1997)'
_computing_data_collection 'SMART (Bruker, 1997)'
_computing_data_reduction SAINT
_computing_molecular_graphics 'SHELXTL (Bruker, 1997)'
_computing_publication_material SHELXTL
_computing_structure_refinement 'SHELXL97 (Sheldrick, 1997)'
_computing_structure_solution 'SHELXS97 (Sheldrick, 1997)'
_diffrn_ambient_temperature 294(2)
_diffrn_measured_fraction_theta_full 0.989
_diffrn_measured_fraction_theta_max 0.989
_diffrn_measurement_device_type 'Bruker SMART 1000 CCD area-detector'
_diffrn_measurement_method '\f and \w'
_diffrn_radiation_monochromator graphite
_diffrn_radiation_source 'fine-focus sealed tube'
_diffrn_radiation_type MoK\a
_diffrn_radiation_wavelength 0.71073
_diffrn_reflns_av_R_equivalents 0.0713
_diffrn_reflns_av_sigmaI/netI 0.0934
_diffrn_reflns_limit_h_max 19
_diffrn_reflns_limit_h_min -19
_diffrn_reflns_limit_k_max 10
_diffrn_reflns_limit_k_min -9
_diffrn_reflns_limit_l_max 9
_diffrn_reflns_limit_l_min -14
_diffrn_reflns_number 7932
_diffrn_reflns_theta_full 26.44
_diffrn_reflns_theta_max 26.44
_diffrn_reflns_theta_min 2.66
_diffrn_standards_number 0
_exptl_absorpt_coefficient_mu 0.223
_exptl_absorpt_correction_T_max 0.9738
_exptl_absorpt_correction_T_min 0.9124
_exptl_absorpt_correction_type multi-scan
_exptl_absorpt_process_details '(SADABS; Bruker, 1997)'
_exptl_crystal_colour colourless
_exptl_crystal_density_diffrn 1.309
_exptl_crystal_density_method 'not measured'
_exptl_crystal_description rod
_exptl_crystal_F_000 616
_exptl_crystal_size_max 0.34
_exptl_crystal_size_mid 0.24
_exptl_crystal_size_min 0.12
_refine_diff_density_max 0.163
_refine_diff_density_min -0.246
_refine_ls_extinction_method none
_refine_ls_goodness_of_fit_ref 0.936
_refine_ls_hydrogen_treatment mixed
_refine_ls_matrix_type full
_refine_ls_number_parameters 189
_refine_ls_number_reflns 2991
_refine_ls_number_restraints 3
_refine_ls_restrained_S_all 0.936
_refine_ls_R_factor_all 0.1479
_refine_ls_R_factor_gt 0.0467
_refine_ls_shift/su_max 0.002
_refine_ls_shift/su_mean 0.000
_refine_ls_structure_factor_coef Fsqd
_refine_ls_weighting_details 'calc w=1/[\s^2^(Fo^2^)+(0.0587P)^2^] where P=(Fo^2^+2Fc^2^)/3'
_refine_ls_weighting_scheme calc
_refine_ls_wR_factor_gt 0.0990
_refine_ls_wR_factor_ref 0.1318
_reflns_number_gt 1342
_reflns_number_total 2991
_reflns_threshold_expression I>2\s(I)
_cod_data_source_file sj2173.cif
_cod_data_source_block I
_cod_depositor_comments
;
The following automatic conversions were performed:
'_symmetry_cell_setting' value 'Monoclinic' changed to 'monoclinic'
according to '/home/saulius/struct/CIF-dictionaries/cif_core.dic'
dictionary named 'cif_core.dic' version 2.4.1 from 2010-06-29.

Automatic conversion script
Id: cif_fix_enum 1527 2010-12-29 10:47:43Z saulius 

The following automatic conversions were performed:

'_chemical_melting_point' value '427-429K' was changed to '428.0(10)'
- the average value was taken and precision was estimated.

Automatic conversion script
Id: cif_fix_values 1646 2011-03-28 12:23:43Z adriana 

The following automatic conversions were performed:

'_chemical_melting_point' value '427-429K' was changed to '428.0(10)'
- the average value was taken and precision was
estimated.

'_symmetry_cell_setting' value 'Monoclinic' changed to
'monoclinic' according to
/home/saulius/struct/CIF-dictionaries/cif_core.dic dictionary named
'cif_core.dic' version 2.4.1 from 2010-06-29.

Automatic conversion script
Id: cif_fix_values 1715 2011-07-08 13:25:40Z adriana 
;
_cod_original_sg_symbol_H-M 'P 21/c'
_cod_database_code 2211635
_cod_database_fobs_code 2211635

loop_
_symmetry_equiv_pos_as_xyz
'x, y, z'
'-x, y+1/2, -z+1/2'
'-x, -y, -z'
'x, -y-1/2, z-1/2'

loop_
_atom_site_type_symbol
_atom_site_label
_atom_site_fract_x
_atom_site_fract_y
_atom_site_fract_z
_atom_site_U_iso_or_equiv
_atom_site_adp_type
_atom_site_calc_flag
_atom_site_refinement_flags
_atom_site_occupancy
S S1 0.21900(6) 0.68854(11) -0.05019(7) 0.0568(3) Uani d . 1
O O1 0.17206(16) 0.8404(3) -0.0530(2) 0.0858(8) Uani d . 1
O O2 0.23104(16) 0.6230(3) -0.15492(18) 0.0786(8) Uani d . 1
N N1 0.31490(15) 0.7212(3) 0.0365(2) 0.0463(7) Uani d . 1
N N2 0.7164(2) 0.8925(4) 0.1727(3) 0.0738(9) Uani d D 1
H H2A 0.723(2) 0.970(3) 0.125(2) 0.089 Uiso d D 1
H H2B 0.748(2) 0.888(4) 0.2425(16) 0.089 Uiso d D 1
C C1 0.16830(18) 0.5341(4) 0.0117(2) 0.0430(8) Uani d . 1
C C2 0.12067(19) 0.5731(4) 0.0875(3) 0.0601(9) Uani d . 1
H H2 0.1136 0.6840 0.1061 0.072 Uiso calc R 1
C C3 0.0833(2) 0.4473(6) 0.1359(3) 0.0703(10) Uani d . 1
H H3 0.0510 0.4750 0.1870 0.084 Uiso calc R 1
C C4 0.0924(2) 0.2834(5) 0.1110(3) 0.0666(10) Uani d . 1
C C5 0.1407(2) 0.2459(4) 0.0358(3) 0.0666(10) Uani d . 1
H H5 0.1480 0.1349 0.0180 0.080 Uiso calc R 1
C C6 0.1786(2) 0.3695(4) -0.0139(3) 0.0562(9) Uani d . 1
H H6 0.2112 0.3415 -0.0647 0.067 Uiso calc R 1
C C7 0.0523(2) 0.1475(5) 0.1656(4) 0.1047(15) Uani d . 1
H H7A 0.0322 0.1934 0.2275 0.157 Uiso calc R 1
H H7B 0.0952 0.0628 0.1957 0.157 Uiso calc R 1
H H7C 0.0040 0.0994 0.1085 0.157 Uiso calc R 1
C C8 0.38168(19) 0.5912(4) 0.0432(3) 0.0531(9) Uani d . 1
H H8A 0.3719 0.5372 -0.0316 0.064 Uiso calc R 1
H H8B 0.3769 0.5073 0.0994 0.064 Uiso calc R 1
C C9 0.47158(19) 0.6663(3) 0.0780(3) 0.0437(7) Uani d . 1
C C10 0.4996(2) 0.7658(3) 0.0017(3) 0.0501(8) Uani d . 1
H H10 0.4631 0.7830 -0.0724 0.060 Uiso calc R 1
C C11 0.5799(2) 0.8398(4) 0.0328(3) 0.0516(8) Uani d . 1
H H11 0.5973 0.9061 -0.0205 0.062 Uiso calc R 1
C C12 0.6357(2) 0.8173(4) 0.1423(3) 0.0473(8) Uani d . 1
C C13 0.6081(2) 0.7159(4) 0.2179(3) 0.0541(8) Uani d . 1
H H13 0.6448 0.6972 0.2917 0.065 Uiso calc R 1
C C14 0.5278(2) 0.6421(4) 0.1862(3) 0.0526(9) Uani d . 1
H H14 0.5108 0.5740 0.2389 0.063 Uiso calc R 1
C C15 0.3174(2) 0.7932(4) 0.1491(3) 0.0688(10) Uani d . 1
H H15A 0.3073 0.7072 0.1996 0.103 Uiso calc R 1
H H15B 0.2730 0.8772 0.1395 0.103 Uiso calc R 1
H H15C 0.3736 0.8427 0.1823 0.103 Uiso calc R 1

loop_
_atom_site_aniso_label
_atom_site_aniso_U_11
_atom_site_aniso_U_22
_atom_site_aniso_U_33
_atom_site_aniso_U_12
_atom_site_aniso_U_13
_atom_site_aniso_U_23
S1 0.0562(6) 0.0600(6) 0.0538(6) -0.0052(5) 0.0145(4) 0.0102(5)
O1 0.0693(17) 0.0588(15) 0.123(2) 0.0142(13) 0.0153(15) 0.0324(15)
O2 0.0876(18) 0.113(2) 0.0395(13) -0.0297(15) 0.0242(12) -0.0024(14)
N1 0.0464(16) 0.0444(14) 0.0519(16) -0.0025(13) 0.0200(13) -0.0067(13)
N2 0.061(2) 0.077(2) 0.077(2) -0.0140(18) 0.0088(18) -0.0023(19)
C1 0.0396(19) 0.0476(19) 0.0422(18) 0.0013(15) 0.0116(14) 0.0001(15)
C2 0.051(2) 0.066(2) 0.069(2) 0.0077(18) 0.0262(19) -0.0025(19)
C3 0.049(2) 0.108(3) 0.063(2) 0.003(2) 0.0292(18) 0.010(2)
C4 0.046(2) 0.077(3) 0.070(3) -0.007(2) 0.0040(19) 0.023(2)
C5 0.065(3) 0.053(2) 0.078(3) -0.0077(18) 0.013(2) 0.000(2)
C6 0.051(2) 0.065(2) 0.057(2) -0.0036(18) 0.0222(17) -0.0060(19)
C7 0.073(3) 0.121(3) 0.111(3) -0.028(3) 0.010(3) 0.051(3)
C8 0.056(2) 0.0477(18) 0.059(2) -0.0025(17) 0.0221(17) -0.0046(17)
C9 0.049(2) 0.0355(17) 0.0510(19) 0.0022(15) 0.0208(17) -0.0036(16)
C10 0.053(2) 0.0552(19) 0.0424(18) 0.0014(17) 0.0132(16) 0.0035(17)
C11 0.057(2) 0.0494(19) 0.053(2) 0.0002(17) 0.0235(18) 0.0058(17)
C12 0.045(2) 0.0424(18) 0.056(2) -0.0002(17) 0.0152(17) -0.0078(17)
C13 0.061(2) 0.054(2) 0.0446(19) 0.0045(18) 0.0103(17) 0.0012(17)
C14 0.060(2) 0.051(2) 0.050(2) 0.0009(17) 0.0209(18) 0.0083(17)
C15 0.069(2) 0.067(2) 0.077(3) -0.011(2) 0.031(2) -0.027(2)

loop_
_atom_type_symbol
_atom_type_description
_atom_type_scat_dispersion_real
_atom_type_scat_dispersion_imag
_atom_type_scat_source
C C 0.0033 0.0016 'International Tables Vol C Tables 4.2.6.8 and 6.1.1.4'
H H 0.0000 0.0000 'International Tables Vol C Tables 4.2.6.8 and 6.1.1.4'
N N 0.0061 0.0033 'International Tables Vol C Tables 4.2.6.8 and 6.1.1.4'
O O 0.0106 0.0060 'International Tables Vol C Tables 4.2.6.8 and 6.1.1.4'
S S 0.1246 0.1234 'International Tables Vol C Tables 4.2.6.8 and 6.1.1.4'

loop_
_geom_angle_atom_site_label_1
_geom_angle_atom_site_label_2
_geom_angle_atom_site_label_3
_geom_angle
O2 S1 O1 119.44(16)
O2 S1 N1 107.17(13)
O1 S1 N1 105.96(14)
O2 S1 C1 107.65(14)
O1 S1 C1 108.28(14)
N1 S1 C1 107.86(13)
C15 N1 C8 113.1(2)
C15 N1 S1 116.16(19)
C8 N1 S1 117.46(19)
C12 N2 H2A 115(2)
C12 N2 H2B 120(2)
H2A N2 H2B 122(2)
C2 C1 C6 119.3(3)
C2 C1 S1 121.6(2)
C6 C1 S1 119.1(2)
C1 C2 C3 119.7(3)
C1 C2 H2 120.2
C3 C2 H2 120.2
C4 C3 C2 121.9(3)
C4 C3 H3 119.0
C2 C3 H3 119.0
C3 C4 C5 117.9(3)
C3 C4 C7 121.3(4)
C5 C4 C7 120.8(4)
C4 C5 C6 121.3(3)
C4 C5 H5 119.3
C6 C5 H5 119.3
C1 C6 C5 120.0(3)
C1 C6 H6 120.0
C5 C6 H6 120.0
C4 C7 H7A 109.5
C4 C7 H7B 109.5
H7A C7 H7B 109.5
C4 C7 H7C 109.5
H7A C7 H7C 109.5
H7B C7 H7C 109.5
N1 C8 C9 110.5(2)
N1 C8 H8A 109.5
C9 C8 H8A 109.5
N1 C8 H8B 109.5
C9 C8 H8B 109.5
H8A C8 H8B 108.1
C14 C9 C10 117.6(3)
C14 C9 C8 122.0(3)
C10 C9 C8 120.3(3)
C11 C10 C9 121.3(3)
C11 C10 H10 119.3
C9 C10 H10 119.3
C10 C11 C12 120.9(3)
C10 C11 H11 119.5
C12 C11 H11 119.5
N2 C12 C13 121.9(3)
N2 C12 C11 120.4(3)
C13 C12 C11 117.7(3)
C14 C13 C12 121.1(3)
C14 C13 H13 119.4
C12 C13 H13 119.4
C13 C14 C9 121.3(3)
C13 C14 H14 119.3
C9 C14 H14 119.3
N1 C15 H15A 109.5
N1 C15 H15B 109.5
H15A C15 H15B 109.5
N1 C15 H15C 109.5
H15A C15 H15C 109.5
H15B C15 H15C 109.5

loop_
_geom_bond_atom_site_label_1
_geom_bond_atom_site_label_2
_geom_bond_distance
S1 O2 1.422(2)
S1 O1 1.424(2)
S1 N1 1.617(3)
S1 C1 1.750(3)
N1 C15 1.459(3)
N1 C8 1.476(3)
N2 C12 1.376(4)
N2 H2A 0.870(16)
N2 H2B 0.851(16)
C1 C2 1.371(4)
C1 C6 1.374(4)
C2 C3 1.377(4)
C2 H2 0.9300
C3 C4 1.364(5)
C3 H3 0.9300
C4 C5 1.370(5)
C4 C7 1.500(5)
C5 C6 1.378(4)
C5 H5 0.9300
C6 H6 0.9300
C7 H7A 0.9600
C7 H7B 0.9600
C7 H7C 0.9600
C8 C9 1.504(4)
C8 H8A 0.9700
C8 H8B 0.9700
C9 C14 1.373(4)
C9 C10 1.377(4)
C10 C11 1.367(4)
C10 H10 0.9300
C11 C12 1.381(4)
C11 H11 0.9300
C12 C13 1.376(4)
C13 C14 1.367(4)
C13 H13 0.9300
C14 H14 0.9300
C15 H15A 0.9600
C15 H15B 0.9600
C15 H15C 0.9600

loop_
_geom_hbond_atom_site_label_D
_geom_hbond_atom_site_label_H
_geom_hbond_atom_site_label_A
_geom_hbond_site_symmetry_A
_geom_hbond_distance_DH
_geom_hbond_distance_HA
_geom_hbond_distance_DA
_geom_hbond_angle_DHA
_geom_hbond_publ_flag
N2 H2A O1 3_675 0.870(16) 2.57(2) 3.347(4) 148(3) yes
C5 H5 O1 1_545 0.93 2.57 3.498(4) 173.3 yes

loop_
_geom_torsion_atom_site_label_1
_geom_torsion_atom_site_label_2
_geom_torsion_atom_site_label_3
_geom_torsion_atom_site_label_4
_geom_torsion
O2 S1 N1 C15 178.5(2)
O1 S1 N1 C15 49.9(2)
C1 S1 N1 C15 -65.9(2)
O2 S1 N1 C8 -43.1(2)
O1 S1 N1 C8 -171.7(2)
C1 S1 N1 C8 72.5(2)
O2 S1 C1 C2 -156.5(3)
O1 S1 C1 C2 -26.1(3)
N1 S1 C1 C2 88.1(3)
O2 S1 C1 C6 25.4(3)
O1 S1 C1 C6 155.8(3)
N1 S1 C1 C6 -90.0(3)
C6 C1 C2 C3 -0.6(5)
S1 C1 C2 C3 -178.7(2)
C1 C2 C3 C4 0.2(5)
C2 C3 C4 C5 0.3(5)
C2 C3 C4 C7 179.2(3)
C3 C4 C5 C6 -0.4(5)
C7 C4 C5 C6 -179.2(3)
C2 C1 C6 C5 0.5(5)
S1 C1 C6 C5 178.7(2)
C4 C5 C6 C1 0.0(5)
C15 N1 C8 C9 -67.1(3)
S1 N1 C8 C9 153.3(2)
N1 C8 C9 C14 107.5(3)
N1 C8 C9 C10 -71.2(3)
C14 C9 C10 C11 -0.9(4)
C8 C9 C10 C11 177.8(3)
C9 C10 C11 C12 -0.2(4)
C10 C11 C12 N2 -179.9(3)
C10 C11 C12 C13 1.1(4)
N2 C12 C13 C14 -180.0(3)
C11 C12 C13 C14 -1.0(4)
C12 C13 C14 C9 0.0(5)
C10 C9 C14 C13 1.0(4)
C8 C9 C14 C13 -177.7(3)

loop_
_cod_related_entry_id
_cod_related_entry_database
_cod_related_entry_code
1 ChemSpider 21125802
